data_4120513
loop_
_publ_author_name
'Creutz, Sidney E.'
'Peters, Jonas C.'

_publ_section_title
;
 Catalytic Reduction of N2 to NH3 by an Fe-N2 Complex Featuring a C-Atom
 Anchor.
;
_journal_issue 3
_journal_name_full 'Journal of the American Chemical Society'
_journal_page_first 1105
_journal_page_last 1115
_journal_paper_doi 10.1021/ja4114962
_journal_volume 136
_journal_year 2014
_chemical_formula_sum 'C37 H55 Fe N2 P3'
_chemical_formula_weight 676.59
_chemical_name_common CP3FeN2H
_chemical_name_systematic
; 
 ? 
;
_space_group_IT_number 19
_symmetry_cell_setting orthorhombic
_symmetry_space_group_name_Hall 'P 2ac 2ab'
_symmetry_space_group_name_H-M 'P 21 21 21'
_atom_sites_solution_hydrogens geom
_atom_sites_solution_primary direct
_atom_sites_solution_secondary difmap
_audit_creation_method SHELXL-97
_cell_angle_alpha 90.00
_cell_angle_beta 90.00
_cell_angle_gamma 90.00
_cell_formula_units_Z 4
_cell_length_a 10.8051(3)
_cell_length_b 15.4905(5)
_cell_length_c 20.7380(7)
_cell_measurement_reflns_used 9699
_cell_measurement_temperature 296(2)
_cell_measurement_theta_max 40.62
_cell_measurement_theta_min 2.81
_cell_volume 3471.05(19)
_computing_cell_refinement 'Bruker SAINT'
_computing_data_collection 'Bruker APEX2'
_computing_data_reduction 'Bruker SAINT'
_computing_molecular_graphics 'Bruker SHELXTL'
_computing_publication_material 'Bruker SHELXTL'
_computing_structure_refinement 'SHELXL-97 (Sheldrick, 2008)'
_computing_structure_solution 'SHELXS-97 (Sheldrick, 2008)'
_diffrn_ambient_temperature 296(2)
_diffrn_detector_area_resol_mean 8.33
_diffrn_measured_fraction_theta_full 0.999
_diffrn_measured_fraction_theta_max 0.999
_diffrn_measurement_device_type 'Bruker APEX-II CCD'
_diffrn_measurement_method '\f and \w scans'
_diffrn_radiation_monochromator graphite
_diffrn_radiation_source 'fine-focus sealed tube'
_diffrn_radiation_type MoK\a
_diffrn_radiation_wavelength 0.71073
_diffrn_reflns_av_R_equivalents 0.0393
_diffrn_reflns_av_sigmaI/netI 0.0195
_diffrn_reflns_limit_h_max 12
_diffrn_reflns_limit_h_min -12
_diffrn_reflns_limit_k_max 18
_diffrn_reflns_limit_k_min -18
_diffrn_reflns_limit_l_max 24
_diffrn_reflns_limit_l_min -24
_diffrn_reflns_number 65697
_diffrn_reflns_theta_full 25.00
_diffrn_reflns_theta_max 25.00
_diffrn_reflns_theta_min 1.96
_exptl_absorpt_coefficient_mu 0.601
_exptl_absorpt_correction_T_max 0.8037
_exptl_absorpt_correction_T_min 0.7530
_exptl_absorpt_correction_type multi-scan
_exptl_absorpt_process_details 'SADABS v2008/1 (Bruker-AXS, 2008)'
_exptl_crystal_colour yellow
_exptl_crystal_density_diffrn 1.295
_exptl_crystal_density_method 'not measured'
_exptl_crystal_description triangular
_exptl_crystal_F_000 1448
_exptl_crystal_size_max 0.50
_exptl_crystal_size_mid 0.49
_exptl_crystal_size_min 0.38
_refine_diff_density_max 1.783
_refine_diff_density_min -0.639
_refine_diff_density_rms 0.063
_refine_ls_abs_structure_details 'Flack H D (1983), Acta Cryst. A39, 876-881'
_refine_ls_abs_structure_Flack 0.099(12)
_refine_ls_extinction_method none
_refine_ls_goodness_of_fit_ref 1.059
_refine_ls_hydrogen_treatment mixed
_refine_ls_matrix_type full
_refine_ls_number_parameters 398
_refine_ls_number_reflns 6113
_refine_ls_number_restraints 341
_refine_ls_restrained_S_all 1.030
_refine_ls_R_factor_all 0.0306
_refine_ls_R_factor_gt 0.0304
_refine_ls_shift/su_max 0.004
_refine_ls_shift/su_mean 0.000
_refine_ls_structure_factor_coef Fsqd
_refine_ls_weighting_details 'calc w=1/[\s^2^(Fo^2^)+(0.0383P)^2^+3.7910P] where P=(Fo^2^+2Fc^2^)/3'
_refine_ls_weighting_scheme calc
_refine_ls_wR_factor_gt 0.0776
_refine_ls_wR_factor_ref 0.0777
_reflns_number_gt 6060
_reflns_number_total 6113
_reflns_threshold_expression >2sigma(I)
_cod_data_source_file ja4114962_si_002.cif
_cod_data_source_block sec20
_cod_depositor_comments
;
The following automatic conversions were performed:

'_symmetry_cell_setting' value 'Orthorhombic' changed to
'orthorhombic' according to
/usr/data/users/saulius/automatic-downloads/current/ACS/lib/dictionaries/cif_core.dic
dictionary named 'cif_core.dic' version 2.4.2 from 2011-04-26.

Automatic conversion script
Id: cif_fix_values 2281 2013-09-26 08:29:07Z andrius 
;
_cod_original_sg_symbol_H-M P2(1)2(1)2(1)
_cod_database_code 4120513

loop_
_symmetry_equiv_pos_as_xyz
'x, y, z'
'-x+1/2, -y, z+1/2'
'-x, y+1/2, -z+1/2'
'x+1/2, -y+1/2, -z'

loop_
_atom_site_label
_atom_site_type_symbol
_atom_site_fract_x
_atom_site_fract_y
_atom_site_fract_z
_atom_site_U_iso_or_equiv
_atom_site_adp_type
_atom_site_occupancy
_atom_site_symmetry_multiplicity
_atom_site_calc_flag
_atom_site_refinement_flags
Fe1 Fe 0.76563(3) 0.96341(2) 0.618796(16) 0.01180(9) Uani 1 1 d U
P3 P 0.96906(5) 0.97732(4) 0.59801(3) 0.01001(13) Uani 1 1 d U
P1 P 0.65348(5) 1.07910(4) 0.58441(3) 0.00905(13) Uani 1 1 d U
P2 P 0.63801(5) 0.89737(4) 0.68402(3) 0.00952(12) Uani 1 1 d U
C36 C 0.9396(2) 1.02615(14) 0.72341(11) 0.0092(4) Uani 1 1 d U
C16 C 0.7370(2) 1.16675(14) 0.62317(11) 0.0098(4) Uani 1 1 d U
N1 N 0.73693(19) 0.89405(13) 0.54990(9) 0.0144(3) Uani 1 1 d U
C11 C 0.8090(2) 1.14199(14) 0.67622(11) 0.0085(4) Uani 1 1 d U
C31 C 1.0302(2) 1.00289(14) 0.67792(10) 0.0098(4) Uani 1 1 d U
C21 C 0.7145(2) 1.03611(15) 0.75408(10) 0.0097(4) Uani 1 1 d U
C221 C 0.4687(2) 0.88512(15) 0.66283(12) 0.0140(5) Uani 1 1 d U
H221 H 0.4305 0.9415 0.6710 0.017 Uiso 1 1 calc R
C15 C 0.7368(2) 1.25252(14) 0.60170(11) 0.0122(5) Uani 1 1 d U
H15 H 0.6880 1.2681 0.5667 0.015 Uiso 1 1 calc R
C26 C 0.6364(2) 0.96459(15) 0.75583(11) 0.0108(4) Uani 1 1 d U
C35 C 0.9776(2) 1.03422(16) 0.78767(11) 0.0134(5) Uani 1 1 d U
H35 H 0.9189 1.0458 0.8193 0.016 Uiso 1 1 calc R
C321 C 1.0563(2) 0.87661(15) 0.57762(12) 0.0130(5) Uani 1 1 d U
H321 H 1.1443 0.8917 0.5797 0.016 Uiso 1 1 calc R
C33 C 1.1899(2) 1.00622(15) 0.75935(12) 0.0140(5) Uani 1 1 d U
H33 H 1.2728 1.0014 0.7709 0.017 Uiso 1 1 calc R
C22 C 0.7033(2) 1.09752(15) 0.80386(11) 0.0129(5) Uani 1 1 d U
H22 H 0.7535 1.1463 0.8033 0.015 Uiso 1 1 calc R
C0 C 0.8086(2) 1.04668(14) 0.69898(11) 0.0096(4) Uani 1 1 d U
C111 C 0.4876(2) 1.10648(15) 0.60695(11) 0.0122(5) Uani 1 1 d U
H111 H 0.4368 1.0561 0.5960 0.015 Uiso 1 1 calc R
C113 C 0.4717(2) 1.12255(16) 0.67903(12) 0.0149(5) Uani 1 1 d U
H11C H 0.5183 1.1727 0.6913 0.022 Uiso 1 1 calc R
H11D H 0.5011 1.0733 0.7027 0.022 Uiso 1 1 calc R
H11E H 0.3858 1.1317 0.6885 0.022 Uiso 1 1 calc R
C14 C 0.8086(2) 1.31408(15) 0.63208(12) 0.0143(5) Uani 1 1 d U
H14 H 0.8081 1.3709 0.6176 0.017 Uiso 1 1 calc R
N2 N 0.72104(19) 0.85338(13) 0.50686(10) 0.0144(3) Uani 1 1 d U
C121 C 0.6468(2) 1.10616(16) 0.49667(11) 0.0132(5) Uani 1 1 d U
H121 H 0.6150 1.1652 0.4926 0.016 Uiso 1 1 calc R
C323 C 1.0321(3) 0.84668(18) 0.50834(12) 0.0204(5) Uani 1 1 d U
H32C H 1.0956 0.8069 0.4954 0.031 Uiso 1 1 calc R
H32D H 1.0325 0.8957 0.4800 0.031 Uiso 1 1 calc R
H32E H 0.9530 0.8186 0.5062 0.031 Uiso 1 1 calc R
C222 C 0.3924(2) 0.81932(16) 0.70098(13) 0.0177(5) Uani 1 1 d U
H22C H 0.3071 0.8232 0.6883 0.027 Uiso 1 1 calc R
H22D H 0.3995 0.8313 0.7462 0.027 Uiso 1 1 calc R
H22E H 0.4227 0.7622 0.6924 0.027 Uiso 1 1 calc R
C25 C 0.5542(2) 0.95296(16) 0.80750(12) 0.0153(5) Uani 1 1 d U
H25 H 0.5055 0.9035 0.8092 0.018 Uiso 1 1 calc R
C311 C 1.0525(2) 1.05505(16) 0.54250(11) 0.0143(5) Uani 1 1 d U
H311 H 1.0059 1.0552 0.5020 0.017 Uiso 1 1 calc R
C12 C 0.8811(2) 1.20553(15) 0.70602(11) 0.0118(5) Uani 1 1 d U
H12 H 0.9302 1.1906 0.7411 0.014 Uiso 1 1 calc R
C32 C 1.1536(2) 0.99448(15) 0.69620(12) 0.0144(5) Uani 1 1 d U
H32 H 1.2126 0.9807 0.6652 0.017 Uiso 1 1 calc R
C212 C 0.7934(2) 0.79063(17) 0.75800(13) 0.0184(5) Uani 1 1 d U
H21A H 0.8105 0.7335 0.7736 0.028 Uiso 1 1 calc R
H21B H 0.7817 0.8289 0.7939 0.028 Uiso 1 1 calc R
H21C H 0.8617 0.8105 0.7324 0.028 Uiso 1 1 calc R
C23 C 0.6195(2) 1.08686(16) 0.85347(12) 0.0158(5) Uani 1 1 d U
H23 H 0.6131 1.1286 0.8855 0.019 Uiso 1 1 calc R
C122 C 0.5573(2) 1.04600(18) 0.46139(12) 0.0201(5) Uani 1 1 d U
H12C H 0.5496 1.0640 0.4173 0.030 Uiso 1 1 calc R
H12D H 0.4776 1.0483 0.4818 0.030 Uiso 1 1 calc R
H12E H 0.5884 0.9880 0.4629 0.030 Uiso 1 1 calc R
C24 C 0.5445(2) 1.01387(17) 0.85580(12) 0.0178(5) Uani 1 1 d U
H24 H 0.4887 1.0063 0.8894 0.021 Uiso 1 1 calc R
C13 C 0.8812(2) 1.29054(15) 0.68432(12) 0.0140(5) Uani 1 1 d U
H13 H 0.9300 1.3316 0.7049 0.017 Uiso 1 1 calc R
C322 C 1.0379(2) 0.80177(16) 0.62455(13) 0.0183(5) Uani 1 1 d U
H32F H 0.9537 0.7822 0.6224 0.027 Uiso 1 1 calc R
H32G H 1.0559 0.8208 0.6676 0.027 Uiso 1 1 calc R
H32H H 1.0924 0.7553 0.6132 0.027 Uiso 1 1 calc R
C312 C 1.1874(2) 1.03521(19) 0.52442(13) 0.0210(5) Uani 1 1 d U
H31C H 1.2186 1.0801 0.4969 0.031 Uiso 1 1 calc R
H31D H 1.1912 0.9809 0.5022 0.031 Uiso 1 1 calc R
H31E H 1.2367 1.0322 0.5629 0.031 Uiso 1 1 calc R
C211 C 0.6764(2) 0.78915(16) 0.71699(12) 0.0153(5) Uani 1 1 d U
H211 H 0.6079 0.7720 0.7452 0.018 Uiso 1 1 calc R
C112 C 0.4314(2) 1.18437(16) 0.57166(13) 0.0178(5) Uani 1 1 d U
H11F H 0.3480 1.1932 0.5862 0.027 Uiso 1 1 calc R
H11G H 0.4314 1.1737 0.5261 0.027 Uiso 1 1 calc R
H11H H 0.4797 1.2350 0.5807 0.027 Uiso 1 1 calc R
C34 C 1.1009(2) 1.02538(15) 0.80531(11) 0.0134(5) Uani 1 1 d U
H34 H 1.1239 1.0323 0.8482 0.016 Uiso 1 1 calc R
C313 C 1.0466(2) 1.14744(16) 0.56858(12) 0.0174(5) Uani 1 1 d U
H31F H 1.0930 1.1511 0.6080 0.026 Uiso 1 1 calc R
H31G H 0.9619 1.1628 0.5767 0.026 Uiso 1 1 calc R
H31H H 1.0811 1.1864 0.5374 0.026 Uiso 1 1 calc R
C223 C 0.4521(2) 0.86768(16) 0.59049(12) 0.0162(5) Uani 1 1 d U
H22F H 0.4875 0.8126 0.5799 0.024 Uiso 1 1 calc R
H22G H 0.4930 0.9121 0.5662 0.024 Uiso 1 1 calc R
H22H H 0.3656 0.8675 0.5801 0.024 Uiso 1 1 calc R
C123 C 0.7735(2) 1.10332(17) 0.46499(11) 0.0184(5) Uani 1 1 d U
H12F H 0.8071 1.0461 0.4686 0.028 Uiso 1 1 calc R
H12G H 0.8276 1.1436 0.4861 0.028 Uiso 1 1 calc R
H12H H 0.7659 1.1185 0.4203 0.028 Uiso 1 1 calc R
C213 C 0.6848(2) 0.72199(16) 0.66299(14) 0.0206(6) Uani 1 1 d U
H21F H 0.7496 0.7379 0.6336 0.031 Uiso 1 1 calc R
H21G H 0.6074 0.7196 0.6403 0.031 Uiso 1 1 calc R
H21H H 0.7026 0.6664 0.6812 0.031 Uiso 1 1 calc R
H01 H 0.836(3) 0.900(2) 0.6547(16) 0.031(9) Uiso 1 1 d .

loop_
_atom_site_aniso_label
_atom_site_aniso_U_11
_atom_site_aniso_U_22
_atom_site_aniso_U_33
_atom_site_aniso_U_23
_atom_site_aniso_U_13
_atom_site_aniso_U_12
Fe1 0.00920(16) 0.01045(16) 0.01576(17) 0.00129(13) 0.00122(13) 0.00077(12)
P3 0.0085(3) 0.0138(3) 0.0077(3) 0.0004(2) -0.0003(2) 0.0014(2)
P1 0.0094(3) 0.0087(3) 0.0090(3) -0.0005(2) -0.0017(2) -0.0007(2)
P2 0.0083(3) 0.0080(3) 0.0122(3) 0.0013(2) -0.0002(2) -0.0008(2)
C36 0.0104(11) 0.0039(10) 0.0133(11) 0.0011(9) -0.0016(8) -0.0009(9)
C16 0.0099(10) 0.0103(10) 0.0093(10) -0.0021(8) 0.0002(9) 0.0009(8)
N1 0.0121(7) 0.0151(7) 0.0159(7) -0.0075(5) 0.0011(6) -0.0019(6)
C11 0.0071(10) 0.0091(11) 0.0093(10) 0.0000(9) 0.0032(8) -0.0007(8)
C31 0.0127(11) 0.0082(10) 0.0085(10) 0.0018(8) -0.0015(9) -0.0008(9)
C21 0.0101(11) 0.0102(10) 0.0088(10) 0.0003(9) -0.0011(8) 0.0054(9)
C221 0.0087(11) 0.0102(11) 0.0232(13) 0.0001(9) -0.0002(10) 0.0000(9)
C15 0.0118(11) 0.0126(11) 0.0124(11) 0.0026(9) -0.0025(9) 0.0023(9)
C26 0.0104(10) 0.0129(11) 0.0091(10) 0.0011(9) -0.0023(8) 0.0019(10)
C35 0.0146(11) 0.0119(11) 0.0136(11) -0.0008(9) 0.0028(9) 0.0016(10)
C321 0.0095(11) 0.0153(12) 0.0141(12) -0.0031(9) 0.0002(9) 0.0045(9)
C33 0.0098(11) 0.0136(12) 0.0185(12) 0.0016(9) -0.0050(9) -0.0006(9)
C22 0.0120(11) 0.0131(11) 0.0135(11) 0.0013(9) -0.0013(9) 0.0023(9)
C0 0.0105(11) 0.0082(11) 0.0101(10) -0.0016(8) 0.0006(8) 0.0003(8)
C111 0.0074(10) 0.0125(11) 0.0168(12) -0.0018(9) -0.0022(9) 0.0001(9)
C113 0.0112(11) 0.0151(12) 0.0184(12) -0.0006(10) -0.0001(10) 0.0029(9)
C14 0.0182(12) 0.0093(11) 0.0155(12) 0.0023(9) 0.0011(10) -0.0009(9)
N2 0.0121(7) 0.0151(7) 0.0159(7) -0.0075(5) 0.0011(6) -0.0019(6)
C121 0.0158(11) 0.0165(11) 0.0073(11) 0.0014(9) -0.0028(9) 0.0006(10)
C323 0.0201(13) 0.0230(13) 0.0182(13) -0.0063(10) -0.0019(11) 0.0067(11)
C222 0.0115(12) 0.0168(12) 0.0248(14) 0.0009(10) 0.0014(10) -0.0029(9)
C25 0.0144(11) 0.0159(12) 0.0155(12) 0.0053(10) 0.0009(9) -0.0008(9)
C311 0.0122(12) 0.0193(13) 0.0115(11) 0.0010(9) 0.0017(9) 0.0000(10)
C12 0.0120(12) 0.0153(12) 0.0081(11) -0.0017(9) -0.0016(9) 0.0006(9)
C32 0.0101(11) 0.0166(11) 0.0165(12) 0.0012(9) 0.0022(9) 0.0006(9)
C212 0.0154(13) 0.0186(13) 0.0213(13) 0.0071(10) -0.0018(10) 0.0032(10)
C23 0.0182(12) 0.0173(12) 0.0119(11) -0.0024(9) 0.0016(10) 0.0067(10)
C122 0.0215(13) 0.0251(14) 0.0137(12) -0.0033(10) -0.0041(10) 0.0002(11)
C24 0.0148(12) 0.0271(14) 0.0114(11) 0.0060(10) 0.0041(9) 0.0025(10)
C13 0.0132(12) 0.0122(11) 0.0165(12) -0.0030(9) -0.0012(10) -0.0025(9)
C322 0.0182(12) 0.0160(12) 0.0206(13) -0.0015(10) 0.0021(11) 0.0041(10)
C312 0.0148(12) 0.0236(13) 0.0245(13) 0.0063(12) 0.0049(10) 0.0001(11)
C211 0.0139(12) 0.0119(12) 0.0201(13) 0.0065(10) 0.0025(10) 0.0005(9)
C112 0.0140(12) 0.0165(12) 0.0230(13) 0.0026(10) -0.0024(10) 0.0045(10)
C34 0.0182(12) 0.0121(11) 0.0100(10) 0.0006(9) -0.0063(9) -0.0015(10)
C313 0.0184(12) 0.0175(12) 0.0164(12) 0.0048(10) 0.0032(10) -0.0012(10)
C223 0.0117(11) 0.0166(12) 0.0204(13) -0.0026(10) -0.0043(10) -0.0005(10)
C123 0.0190(12) 0.0240(13) 0.0121(11) 0.0029(10) -0.0026(10) -0.0005(11)
C213 0.0166(12) 0.0107(12) 0.0344(15) 0.0004(11) -0.0012(11) 0.0020(10)

loop_
_atom_type_symbol
_atom_type_description
_atom_type_scat_dispersion_real
_atom_type_scat_dispersion_imag
_atom_type_scat_source
C C 0.0033 0.0016 'International Tables Vol C Tables 4.2.6.8 and 6.1.1.4'
H H 0.0000 0.0000 'International Tables Vol C Tables 4.2.6.8 and 6.1.1.4'
N N 0.0061 0.0033 'International Tables Vol C Tables 4.2.6.8 and 6.1.1.4'
P P 0.1023 0.0942 'International Tables Vol C Tables 4.2.6.8 and 6.1.1.4'
Fe Fe 0.3463 0.8444 'International Tables Vol C Tables 4.2.6.8 and 6.1.1.4'

loop_
_geom_angle_atom_site_label_1
_geom_angle_atom_site_label_2
_geom_angle_atom_site_label_3
_geom_angle
N1 Fe1 C0 177.27(9)
N1 Fe1 P2 95.87(7)
C0 Fe1 P2 86.48(6)
N1 Fe1 P3 94.18(7)
C0 Fe1 P3 83.11(6)
P2 Fe1 P3 141.23(3)
N1 Fe1 P1 97.38(7)
C0 Fe1 P1 83.41(6)
P2 Fe1 P1 103.08(3)
P3 Fe1 P1 112.60(2)
C31 P3 C321 101.73(11)
C31 P3 C311 103.95(11)
C321 P3 C311 98.78(11)
C31 P3 Fe1 101.55(8)
C321 P3 Fe1 117.11(8)
C311 P3 Fe1 129.97(8)
C16 P1 C121 106.40(11)
C16 P1 C111 101.11(10)
C121 P1 C111 98.79(11)
C16 P1 Fe1 100.68(7)
C121 P1 Fe1 120.12(8)
C111 P1 Fe1 126.90(8)
C26 P2 C211 102.57(11)
C26 P2 C221 103.80(11)
C211 P2 C221 102.16(11)
C26 P2 Fe1 104.19(8)
C211 P2 Fe1 120.63(8)
C221 P2 Fe1 120.90(8)
C35 C36 C31 117.2(2)
C35 C36 C0 124.5(2)
C31 C36 C0 118.2(2)
C15 C16 C11 120.6(2)
C15 C16 P1 124.57(17)
C11 C16 P1 114.74(16)
N2 N1 Fe1 178.1(2)
C12 C11 C16 117.6(2)
C12 C11 C0 122.5(2)
C16 C11 C0 119.9(2)
C32 C31 C36 120.5(2)
C32 C31 P3 124.96(18)
C36 C31 P3 114.32(17)
C26 C21 C22 117.8(2)
C26 C21 C0 120.29(19)
C22 C21 C0 122.0(2)
C222 C221 C223 109.0(2)
C222 C221 P2 117.88(17)
C223 C221 P2 110.94(17)
C14 C15 C16 120.6(2)
C21 C26 C25 120.4(2)
C21 C26 P2 115.37(16)
C25 C26 P2 123.93(18)
C34 C35 C36 121.6(2)
C322 C321 C323 110.2(2)
C322 C321 P3 115.04(17)
C323 C321 P3 112.21(17)
C32 C33 C34 118.9(2)
C23 C22 C21 121.4(2)
C36 C0 C21 109.98(18)
C36 C0 C11 107.14(18)
C21 C0 C11 109.24(18)
C36 C0 Fe1 109.21(15)
C21 C0 Fe1 111.54(15)
C11 C0 Fe1 109.63(14)
C113 C111 C112 107.1(2)
C113 C111 P1 112.56(16)
C112 C111 P1 115.53(17)
C15 C14 C13 119.5(2)
C123 C121 C122 110.2(2)
C123 C121 P1 112.32(16)
C122 C121 P1 110.71(17)
C24 C25 C26 120.9(2)
C313 C311 C312 108.2(2)
C313 C311 P3 111.07(16)
C312 C311 P3 118.23(18)
C13 C12 C11 121.5(2)
C33 C32 C31 121.3(2)
C22 C23 C24 120.3(2)
C25 C24 C23 119.1(2)
C14 C13 C12 120.1(2)
C212 C211 C213 111.7(2)
C212 C211 P2 112.14(17)
C213 C211 P2 110.93(17)
C33 C34 C35 120.4(2)

loop_
_geom_bond_atom_site_label_1
_geom_bond_atom_site_label_2
_geom_bond_distance
Fe1 N1 1.8144(19)
Fe1 C0 2.155(2)
Fe1 P2 2.1857(7)
Fe1 P3 2.2502(7)
Fe1 P1 2.2779(7)
P3 C31 1.828(2)
P3 C321 1.871(2)
P3 C311 1.894(2)
P1 C16 1.817(2)
P1 C121 1.869(2)
P1 C111 1.900(2)
P2 C26 1.817(2)
P2 C211 1.857(2)
P2 C221 1.891(2)
C36 C35 1.400(3)
C36 C31 1.407(3)
C36 C0 1.537(3)
C16 C15 1.401(3)
C16 C11 1.401(3)
N1 N2 1.106(3)
C11 C12 1.399(3)
C11 C0 1.550(3)
C31 C32 1.392(3)
C21 C26 1.393(3)
C21 C22 1.409(3)
C21 C0 1.538(3)
C221 C222 1.531(3)
C221 C223 1.535(3)
C15 C14 1.381(3)
C26 C25 1.404(3)
C35 C34 1.388(3)
C321 C322 1.527(3)
C321 C323 1.532(3)
C33 C32 1.379(3)
C33 C34 1.386(3)
C22 C23 1.380(3)
C111 C113 1.525(3)
C111 C112 1.536(3)
C14 C13 1.386(4)
C121 C123 1.519(3)
C121 C122 1.529(3)
C25 C24 1.380(4)
C311 C313 1.531(3)
C311 C312 1.536(3)
C12 C13 1.392(3)
C212 C211 1.524(3)
C23 C24 1.392(4)
C211 C213 1.531(4)
